data_7035930
loop_
_publ_author_name
'B\"ottcher, Tobias'
'Jones, Cameron'

_publ_section_title
;
 Extremely bulky secondary phosphinoamines as substituents for sterically
 hindered aminosilanes.
;
_journal_issue 33
_journal_name_full 'Dalton transactions (Cambridge, England : 2003)'
_journal_page_first 14842
_journal_page_last 14853
_journal_paper_doi 10.1039/c5dt02504d
_journal_volume 44
_journal_year 2015
_chemical_formula_sum 'C47 H43 N P Si0.5'
_chemical_formula_weight 666.34
_chemical_name_systematic
; 
 ? 
;
_space_group_IT_number 14
_symmetry_cell_setting monoclinic
_symmetry_space_group_name_Hall '-P 2ybc'
_symmetry_space_group_name_H-M 'P 1 21/c 1'
_atom_sites_solution_hydrogens geom
_atom_sites_solution_primary direct
_atom_sites_solution_secondary difmap
_audit_creation_method SHELXL-97
_audit_update_record
;
2015-05-18 deposited with the CCDC.
2015-07-22 downloaded from the CCDC.
;
_cell_angle_alpha 90.00
_cell_angle_beta 97.81(3)
_cell_angle_gamma 90.00
_cell_formula_units_Z 4
_cell_length_a 21.116(4)
_cell_length_b 9.7250(19)
_cell_length_c 18.206(4)
_cell_measurement_temperature 100(2)
_cell_volume 3704.0(13)
_computing_cell_refinement 'XDS (Kabsch, 1993)'
_computing_data_collection 'Blu-Ice (McPhillips, 2002)'
_computing_data_reduction 'XDS (Kabsch, 1993)'
_computing_molecular_graphics X-Seed
_computing_publication_material CifTAB
_computing_structure_refinement 'SHELXL-97 (Sheldrick, 1997)'
_computing_structure_solution 'SHELXS-97 (Sheldrick, 1990)'
_diffrn_ambient_temperature 100(2)
_diffrn_measured_fraction_theta_full 0.989
_diffrn_measured_fraction_theta_max 0.989
_diffrn_measurement_device_type 'ADSC Quantum 210r'
_diffrn_radiation_source 'Australian Synchrotron'
_diffrn_radiation_type Synchrotron
_diffrn_radiation_wavelength 0.71069
_diffrn_reflns_av_R_equivalents 0.0568
_diffrn_reflns_av_sigmaI/netI 0.0386
_diffrn_reflns_limit_h_max 27
_diffrn_reflns_limit_h_min -27
_diffrn_reflns_limit_k_max 12
_diffrn_reflns_limit_k_min -12
_diffrn_reflns_limit_l_max 23
_diffrn_reflns_limit_l_min -23
_diffrn_reflns_number 32355
_diffrn_reflns_theta_full 27.95
_diffrn_reflns_theta_max 27.95
_diffrn_reflns_theta_min 2.92
_exptl_absorpt_coefficient_mu 0.124
_exptl_absorpt_correction_T_max 0.9938
_exptl_absorpt_correction_T_min 0.9877
_exptl_absorpt_correction_type multi-scan
_exptl_absorpt_process_details XDS
_exptl_crystal_colour colourless
_exptl_crystal_density_diffrn 1.195
_exptl_crystal_density_method 'not measured'
_exptl_crystal_description block
_exptl_crystal_F_000 1414
_exptl_crystal_size_max 0.10
_exptl_crystal_size_mid 0.10
_exptl_crystal_size_min 0.05
_refine_diff_density_max 0.375
_refine_diff_density_min -0.353
_refine_diff_density_rms 0.050
_refine_ls_extinction_method none
_refine_ls_goodness_of_fit_ref 1.150
_refine_ls_hydrogen_treatment mixed
_refine_ls_matrix_type full
_refine_ls_number_parameters 646
_refine_ls_number_reflns 8787
_refine_ls_number_restraints 101
_refine_ls_restrained_S_all 1.161
_refine_ls_R_factor_all 0.0702
_refine_ls_R_factor_gt 0.0594
_refine_ls_shift/su_max 0.001
_refine_ls_shift/su_mean 0.000
_refine_ls_structure_factor_coef Fsqd
_refine_ls_weighting_details 'calc w=1/[\s^2^(Fo^2^)+(0.0443P)^2^+2.6226P] where P=(Fo^2^+2Fc^2^)/3'
_refine_ls_weighting_scheme calc
_refine_ls_wR_factor_gt 0.1395
_refine_ls_wR_factor_ref 0.1449
_reflns_number_gt 7484
_reflns_number_total 8787
_reflns_threshold_expression >2sigma(I)
_cod_data_source_file c5dt02504d2.cif
_cod_data_source_block cj1130
_cod_depositor_comments 'Adding full bibliography for 7035922--7035934.cif.'
_cod_original_sg_symbol_H-M P21/c
_cod_original_formula_sum 'C47 H43 N P Si0.50'
_cod_database_code 7035930

loop_
_symmetry_equiv_pos_as_xyz
'x, y, z'
'-x, y+1/2, -z+1/2'
'-x, -y, -z'
'x, -y-1/2, z-1/2'

loop_
_atom_site_label
_atom_site_type_symbol
_atom_site_fract_x
_atom_site_fract_y
_atom_site_fract_z
_atom_site_U_iso_or_equiv
_atom_site_adp_type
_atom_site_occupancy
_atom_site_symmetry_multiplicity
_atom_site_calc_flag
_atom_site_refinement_flags
_atom_site_disorder_assembly
_atom_site_disorder_group
P1 P 0.2401(2) 0.4688(6) 0.1661(3) 0.0233(6) Uani 0.50 1 d PD A 1
Si1 Si 0.30230(5) 0.63312(11) 0.04711(6) 0.0264(2) Uani 0.50 1 d PD A 1
N1 N 0.26160(7) 0.62217(15) 0.12213(8) 0.0240(3) Uani 1 1 d . . .
C3 C 0.29707(8) 0.90830(19) 0.25866(10) 0.0257(4) Uani 1 1 d . A .
H3 H 0.3300 0.9351 0.2968 0.031 Uiso 1 1 calc R . .
C23 C 0.3618(5) 0.696(2) 0.2332(5) 0.025(2) Uani 0.50 1 d PD A 1
H23 H 0.3498 0.6011 0.2154 0.029 Uiso 0.50 1 calc PR A 1
C14 C 0.08122(8) 0.81715(19) 0.11174(9) 0.0239(3) Uani 1 1 d . . .
C20 C 0.23407(9) 1.1220(2) 0.28608(10) 0.0274(4) Uani 1 1 d . A .
H20 H 0.2209 1.1956 0.2487 0.033 Uiso 1 1 calc R . .
C7 C 0.14623(8) 0.78278(18) 0.08874(9) 0.0227(3) Uani 1 1 d . A .
H7 H 0.1484 0.6802 0.0865 0.027 Uiso 1 1 calc R . .
C6 C 0.20003(8) 0.82730(18) 0.14876(9) 0.0218(3) Uani 1 1 d . . .
C4 C 0.24324(8) 0.99104(18) 0.24360(9) 0.0231(3) Uani 1 1 d . . .
C2 C 0.30447(8) 0.78707(18) 0.21966(10) 0.0244(3) Uani 1 1 d . . .
C5 C 0.19538(8) 0.94766(18) 0.18815(9) 0.0233(3) Uani 1 1 d . A .
H5 H 0.1582 1.0028 0.1770 0.028 Uiso 1 1 calc R . .
C15 C 0.04608(8) 0.9326(2) 0.08774(10) 0.0284(4) Uani 1 1 d . . .
H15 H 0.0613 0.9931 0.0531 0.034 Uiso 1 1 calc R . .
C24 C 0.42124(8) 0.7430(2) 0.20013(11) 0.0304(4) Uani 1 1 d D . .
C29 C 0.43657(9) 0.8792(2) 0.18801(12) 0.0335(4) Uani 1 1 d . A .
H29 H 0.4089 0.9504 0.1999 0.040 Uiso 1 1 calc R . .
C1 C 0.25552(8) 0.74593(18) 0.16401(9) 0.0223(3) Uani 1 1 d . A .
C36A C 0.1743(3) 0.4047(6) 0.1107(3) 0.0261(16) Uani 0.50 1 d PD A 2
C9 C 0.18276(11) 0.9609(3) 0.00065(13) 0.0414(5) Uani 1 1 d . A .
H9 H 0.1949 1.0205 0.0415 0.050 Uiso 1 1 calc R . .
C30A C 0.3800(4) 0.7025(8) 0.3308(3) 0.0260(15) Uani 0.50 1 d PD A 2
C8 C 0.15560(8) 0.8340(2) 0.01198(10) 0.0284(4) Uani 1 1 d . . .
C28 C 0.49212(10) 0.9126(3) 0.15855(12) 0.0400(5) Uani 1 1 d . . .
H28 H 0.5024 1.0062 0.1510 0.048 Uiso 1 1 calc R A .
C16 C -0.01153(9) 0.9609(2) 0.11397(11) 0.0350(4) Uani 1 1 d . . .
H16 H -0.0352 1.0407 0.0974 0.042 Uiso 1 1 calc R . .
C25 C 0.46211(9) 0.6408(2) 0.18083(13) 0.0380(5) Uani 1 1 d . A .
H25 H 0.4521 0.5471 0.1884 0.046 Uiso 1 1 calc R . .
C31 C 0.4346(4) 0.7731(8) 0.3533(4) 0.0345(18) Uani 0.50 1 d PD A 1
H31 H 0.4567 0.8367 0.3264 0.041 Uiso 0.50 1 calc PR A 1
C17 C -0.03429(9) 0.8735(3) 0.16389(12) 0.0397(5) Uani 1 1 d . . .
H17 H -0.0735 0.8933 0.1818 0.048 Uiso 1 1 calc R . .
C19 C 0.05712(9) 0.7293(2) 0.16177(12) 0.0353(4) Uani 1 1 d . . .
H19 H 0.0804 0.6490 0.1783 0.042 Uiso 1 1 calc R . .
C42 C 0.29518(17) 0.3453(4) 0.1325(2) 0.0251(9) Uani 0.50 1 d PD A 1
C39 C 0.0443(3) 0.3221(7) 0.0471(4) 0.038(2) Uani 0.50 1 d PD A 1
H39 H 0.0038 0.2914 0.0238 0.046 Uiso 0.50 1 calc PR A 1
C13 C 0.13769(11) 0.7506(3) -0.04927(11) 0.0427(5) Uani 1 1 d . A .
H13 H 0.1181 0.6643 -0.0428 0.051 Uiso 1 1 calc R . .
C18 C -0.00016(10) 0.7574(3) 0.18777(13) 0.0450(6) Uani 1 1 d . . .
H18 H -0.0159 0.6968 0.2220 0.054 Uiso 1 1 calc R . .
C22 C 0.17950(11) 1.1042(3) 0.33254(15) 0.0471(6) Uani 1 1 d . . .
H22A H 0.1919 1.0368 0.3719 0.071 Uiso 1 1 calc R A .
H22B H 0.1412 1.0717 0.3008 0.071 Uiso 1 1 calc R . .
H22C H 0.1704 1.1925 0.3547 0.071 Uiso 1 1 calc R . .
C26 C 0.51700(10) 0.6735(3) 0.15084(14) 0.0461(5) Uani 1 1 d . . .
H26 H 0.5441 0.6024 0.1375 0.055 Uiso 1 1 calc R A .
C35 C 0.3549(2) 0.5991(5) 0.3561(3) 0.0360(12) Uani 0.50 1 d PD A 1
H35 H 0.3222 0.5425 0.3312 0.043 Uiso 0.50 1 calc PR A 1
C37 C 0.1212(4) 0.3495(6) 0.1561(3) 0.0281(14) Uani 0.50 1 d PD A 1
H37 H 0.1330 0.3365 0.2079 0.034 Uiso 0.50 1 calc PR A 1
C27 C 0.53231(10) 0.8093(3) 0.14026(14) 0.0455(5) Uani 1 1 d . A .
H27 H 0.5704 0.8319 0.1204 0.055 Uiso 1 1 calc R . .
C21 C 0.29362(10) 1.1721(3) 0.33446(14) 0.0459(6) Uani 1 1 d . . .
H21A H 0.3043 1.1088 0.3762 0.069 Uiso 1 1 calc R A .
H21B H 0.2859 1.2641 0.3534 0.069 Uiso 1 1 calc R . .
H21C H 0.3292 1.1759 0.3052 0.069 Uiso 1 1 calc R . .
C12 C 0.14805(13) 0.7917(4) -0.12011(12) 0.0588(8) Uani 1 1 d . . .
H12 H 0.1360 0.7329 -0.1613 0.071 Uiso 1 1 calc R A .
C41 C 0.14471(19) 0.4322(4) 0.0390(2) 0.0286(9) Uani 0.50 1 d PD A 1
H41 H 0.1727 0.4766 0.0098 0.034 Uiso 0.50 1 calc PR A 1
C11 C 0.17551(13) 0.9163(4) -0.13035(14) 0.0640(9) Uani 1 1 d . A .
H11 H 0.1830 0.9441 -0.1784 0.077 Uiso 1 1 calc R . .
C10 C 0.19217(13) 1.0012(3) -0.07036(15) 0.0598(8) Uani 1 1 d . . .
H10 H 0.2104 1.0886 -0.0776 0.072 Uiso 1 1 calc R A .
C32 C 0.4505(3) 0.7623(7) 0.4297(4) 0.045(2) Uani 0.50 1 d PD A 1
H32 H 0.4834 0.8186 0.4548 0.054 Uiso 0.50 1 calc PR A 1
C38 C 0.0619(4) 0.3033(6) 0.1227(4) 0.0409(18) Uani 0.50 1 d PD A 1
H38 H 0.0336 0.2591 0.1515 0.049 Uiso 0.50 1 calc PR A 1
C47 C 0.35190(14) 0.3201(3) 0.17911(18) 0.0250(7) Uani 0.50 1 d PD A 1
H47 H 0.3584 0.3601 0.2272 0.030 Uiso 0.50 1 calc PR A 1
C40 C 0.0865(2) 0.3861(5) 0.0063(3) 0.0355(12) Uani 0.50 1 d PD A 1
H40 H 0.0747 0.3983 -0.0456 0.043 Uiso 0.50 1 calc PR A 1
C46 C 0.39902(15) 0.2374(4) 0.1563(2) 0.0316(8) Uani 0.50 1 d PD A 1
H46 H 0.4373 0.2202 0.1888 0.038 Uiso 0.50 1 calc PR A 1
C45 C 0.39017(18) 0.1799(4) 0.0861(2) 0.0362(9) Uani 0.50 1 d PD A 1
H45 H 0.4227 0.1244 0.0701 0.043 Uiso 0.50 1 calc PR A 1
C43 C 0.28633(16) 0.2863(3) 0.06226(19) 0.0324(8) Uani 0.50 1 d PD A 1
H43 H 0.2478 0.3025 0.0299 0.039 Uiso 0.50 1 calc PR A 1
C44 C 0.33355(18) 0.2038(4) 0.0393(2) 0.0401(10) Uani 0.50 1 d PD A 1
H44 H 0.3272 0.1634 -0.0087 0.048 Uiso 0.50 1 calc PR A 1
C47A C 0.34817(17) 0.4279(4) 0.0637(2) 0.0362(9) Uani 0.50 1 d PD A 2
H47A H 0.3493 0.5250 0.0587 0.043 Uiso 0.50 1 calc PR A 2
C43A C 0.30483(17) 0.2250(4) 0.11324(18) 0.0337(8) Uani 0.50 1 d PD A 2
H43A H 0.2761 0.1826 0.1421 0.040 Uiso 0.50 1 calc PR A 2
C46A C 0.38887(19) 0.3468(4) 0.0286(2) 0.0483(11) Uani 0.50 1 d PD A 2
H46A H 0.4174 0.3884 -0.0009 0.058 Uiso 0.50 1 calc PR A 2
C44A C 0.3459(2) 0.1449(4) 0.0781(2) 0.0411(10) Uani 0.50 1 d PD A 2
H44A H 0.3450 0.0477 0.0829 0.049 Uiso 0.50 1 calc PR A 2
C45A C 0.3880(2) 0.2046(4) 0.0363(2) 0.0496(12) Uani 0.50 1 d PD A 2
H45A H 0.4164 0.1490 0.0129 0.060 Uiso 0.50 1 calc PR A 2
C42A C 0.30557(17) 0.3677(4) 0.1063(2) 0.0260(9) Uani 0.50 1 d PD A 2
C33 C 0.4188(2) 0.6700(6) 0.4691(2) 0.0531(16) Uani 0.50 1 d PD A 1
H33 H 0.4299 0.6622 0.5212 0.064 Uiso 0.50 1 calc PR A 1
C34 C 0.3708(2) 0.5888(5) 0.4324(2) 0.0486(13) Uani 0.50 1 d PD A 1
H34 H 0.3487 0.5257 0.4596 0.058 Uiso 0.50 1 calc PR A 1
C33A C 0.3975(2) 0.7197(5) 0.4854(2) 0.0411(10) Uani 0.50 1 d PD A 2
H33A H 0.4034 0.7255 0.5380 0.049 Uiso 0.50 1 calc PR A 2
C34A C 0.3464(2) 0.6451(5) 0.4485(2) 0.0426(10) Uani 0.50 1 d PD A 2
H34A H 0.3173 0.5999 0.4759 0.051 Uiso 0.50 1 calc PR A 2
C35A C 0.3382(2) 0.6371(5) 0.3720(2) 0.0350(11) Uani 0.50 1 d PD A 2
H35A H 0.3033 0.5859 0.3472 0.042 Uiso 0.50 1 calc PR A 2
C32A C 0.4392(3) 0.7849(6) 0.4449(4) 0.0374(16) Uani 0.50 1 d PD A 2
H32A H 0.4741 0.8359 0.4697 0.045 Uiso 0.50 1 calc PR A 2
C30 C 0.3867(4) 0.6917(8) 0.3160(3) 0.0259(14) Uani 0.50 1 d PD A 1
C31A C 0.4307(4) 0.7766(8) 0.3680(4) 0.0293(16) Uani 0.50 1 d PD A 2
H31A H 0.4598 0.8219 0.3407 0.035 Uiso 0.50 1 calc PR A 2
C41A C 0.1624(2) 0.3771(5) 0.0362(2) 0.0365(11) Uani 0.50 1 d PD A 2
H41A H 0.1957 0.3863 0.0063 0.044 Uiso 0.50 1 calc PR A 2
C40A C 0.1017(2) 0.3354(5) 0.0042(3) 0.0417(14) Uani 0.50 1 d PD A 2
H40A H 0.0935 0.3166 -0.0475 0.050 Uiso 0.50 1 calc PR A 2
C38A C 0.0650(4) 0.3488(7) 0.1230(4) 0.0431(18) Uani 0.50 1 d PD A 2
H38A H 0.0317 0.3389 0.1529 0.052 Uiso 0.50 1 calc PR A 2
C37A C 0.1256(4) 0.3906(6) 0.1547(3) 0.0323(16) Uani 0.50 1 d PD A 2
H37A H 0.1338 0.4094 0.2063 0.039 Uiso 0.50 1 calc PR A 2
C36 C 0.1635(3) 0.4141(6) 0.1156(3) 0.0249(17) Uani 0.50 1 d PD A 1
C39A C 0.0534(3) 0.3218(8) 0.0478(5) 0.046(3) Uani 0.50 1 d PD A 2
H39A H 0.0120 0.2937 0.0260 0.055 Uiso 0.50 1 calc PR A 2
P1A P 0.2528(2) 0.4688(7) 0.1580(3) 0.0255(7) Uani 0.50 1 d PD A 2
C23A C 0.3681(4) 0.7048(18) 0.2458(4) 0.0224(18) Uani 0.50 1 d PD A 2
H23A H 0.3573 0.6074 0.2316 0.027 Uiso 0.50 1 calc PR A 2
H1A H 0.2695(18) 0.578(4) -0.0184(13) 0.028(11) Uiso 0.50 1 d PD B 1
H1B H 0.311(2) 0.7755(11) 0.044(3) 0.042(13) Uiso 0.50 1 d PD C 1
H1C H 0.3598(14) 0.560(5) 0.062(3) 0.058(16) Uiso 0.50 1 d PD D 1

loop_
_atom_site_aniso_label
_atom_site_aniso_U_11
_atom_site_aniso_U_22
_atom_site_aniso_U_33
_atom_site_aniso_U_23
_atom_site_aniso_U_13
_atom_site_aniso_U_12
P1 0.0208(13) 0.0220(7) 0.0259(13) 0.0029(8) -0.0008(9) -0.0007(10)
Si1 0.0202(4) 0.0323(5) 0.0282(5) 0.0030(4) 0.0092(4) 0.0024(4)
N1 0.0207(7) 0.0257(7) 0.0253(7) -0.0021(6) 0.0022(5) 0.0010(6)
C3 0.0211(8) 0.0277(9) 0.0271(8) 0.0000(7) -0.0014(6) -0.0018(7)
C23 0.013(3) 0.032(4) 0.024(3) -0.004(3) -0.012(2) -0.004(2)
C14 0.0188(7) 0.0278(9) 0.0240(8) -0.0009(7) -0.0010(6) -0.0014(6)
C20 0.0253(8) 0.0290(9) 0.0275(9) -0.0033(7) 0.0025(7) -0.0002(7)
C7 0.0186(7) 0.0249(8) 0.0235(8) -0.0003(7) -0.0009(6) 0.0019(6)
C6 0.0190(7) 0.0241(8) 0.0221(8) 0.0026(6) 0.0016(6) -0.0011(6)
C4 0.0209(8) 0.0243(8) 0.0242(8) 0.0001(7) 0.0033(6) -0.0012(6)
C2 0.0181(7) 0.0236(8) 0.0306(9) 0.0018(7) -0.0003(6) -0.0009(6)
C5 0.0186(7) 0.0257(8) 0.0253(8) 0.0014(7) 0.0014(6) 0.0024(6)
C15 0.0226(8) 0.0346(10) 0.0281(9) 0.0050(8) 0.0037(7) 0.0039(7)
C24 0.0196(8) 0.0322(10) 0.0371(10) -0.0011(8) -0.0046(7) 0.0001(7)
C29 0.0264(9) 0.0331(10) 0.0401(11) -0.0024(8) 0.0009(8) -0.0012(8)
C1 0.0189(7) 0.0226(8) 0.0251(8) 0.0007(7) 0.0019(6) 0.0002(6)
C36A 0.028(3) 0.017(3) 0.035(3) 0.004(2) 0.012(2) -0.003(2)
C9 0.0382(11) 0.0496(13) 0.0371(11) 0.0145(10) 0.0081(9) 0.0049(10)
C30A 0.022(3) 0.028(3) 0.026(3) 0.003(2) -0.003(2) 0.004(2)
C8 0.0196(8) 0.0403(10) 0.0246(8) 0.0022(8) 0.0009(6) 0.0108(7)
C28 0.0300(10) 0.0454(12) 0.0438(12) -0.0002(10) 0.0016(8) -0.0088(9)
C16 0.0240(9) 0.0478(12) 0.0333(10) 0.0046(9) 0.0038(7) 0.0112(8)
C25 0.0261(9) 0.0370(11) 0.0491(12) -0.0015(9) -0.0021(8) 0.0039(8)
C31 0.031(3) 0.047(4) 0.025(3) -0.001(2) -0.001(2) 0.004(3)
C17 0.0220(9) 0.0608(14) 0.0375(11) 0.0045(10) 0.0079(8) 0.0036(9)
C19 0.0273(9) 0.0380(11) 0.0406(11) 0.0107(9) 0.0051(8) 0.0017(8)
C42 0.0224(19) 0.025(2) 0.027(2) 0.0078(18) -0.0013(16) -0.0010(15)
C39 0.025(3) 0.045(5) 0.044(5) -0.002(4) -0.001(2) -0.008(3)
C13 0.0360(11) 0.0617(15) 0.0294(10) -0.0082(10) 0.0000(8) 0.0164(10)
C18 0.0313(10) 0.0588(14) 0.0466(12) 0.0186(11) 0.0110(9) -0.0031(10)
C22 0.0383(11) 0.0494(13) 0.0580(14) -0.0196(11) 0.0227(10) -0.0072(10)
C26 0.0289(10) 0.0539(14) 0.0556(14) -0.0023(11) 0.0060(9) 0.0101(10)
C35 0.030(3) 0.040(3) 0.041(3) 0.007(2) 0.0146(19) 0.0086(19)
C37 0.024(2) 0.023(3) 0.038(3) 0.006(2) 0.0044(18) 0.001(2)
C27 0.0261(10) 0.0604(15) 0.0503(13) 0.0011(11) 0.0064(9) -0.0015(10)
C21 0.0306(10) 0.0504(13) 0.0557(14) -0.0279(11) 0.0015(9) -0.0027(9)
C12 0.0533(15) 0.098(2) 0.0240(10) -0.0035(13) 0.0015(10) 0.0394(16)
C41 0.022(2) 0.036(3) 0.029(2) -0.0029(19) 0.0039(16) 0.0030(17)
C11 0.0520(15) 0.111(3) 0.0328(12) 0.0282(15) 0.0187(11) 0.0435(16)
C10 0.0524(15) 0.080(2) 0.0502(15) 0.0346(14) 0.0174(12) 0.0165(14)
C32 0.031(3) 0.072(4) 0.030(3) -0.008(3) 0.001(2) 0.017(3)
C38 0.022(2) 0.041(4) 0.059(4) 0.012(3) 0.003(2) -0.007(2)
C47 0.0193(15) 0.0240(16) 0.0303(17) 0.0052(14) -0.0013(13) 0.0000(13)
C40 0.033(2) 0.036(3) 0.035(2) -0.010(2) -0.0039(19) -0.003(2)
C46 0.0192(16) 0.0337(19) 0.041(2) 0.0052(17) 0.0002(15) 0.0073(14)
C45 0.030(2) 0.037(2) 0.042(2) 0.0037(19) 0.0057(18) 0.0137(18)
C43 0.0317(19) 0.0319(19) 0.0313(19) -0.0007(16) -0.0043(15) 0.0120(16)
C44 0.041(2) 0.044(2) 0.033(2) -0.002(2) -0.0017(18) 0.020(2)
C47A 0.0278(18) 0.036(2) 0.046(2) 0.0045(18) 0.0095(16) 0.0041(16)
C43A 0.043(2) 0.0294(19) 0.0285(19) -0.0001(16) 0.0048(16) 0.0013(17)
C46A 0.041(2) 0.053(3) 0.056(3) 0.004(2) 0.023(2) 0.010(2)
C44A 0.056(3) 0.034(2) 0.033(2) -0.0015(19) 0.003(2) 0.014(2)
C45A 0.051(3) 0.049(3) 0.052(3) 0.000(2) 0.016(2) 0.022(2)
C42A 0.023(2) 0.024(2) 0.029(2) 0.0038(18) -0.0026(17) 0.0054(16)
C33 0.050(3) 0.087(4) 0.024(2) 0.010(2) 0.012(2) 0.041(3)
C34 0.056(3) 0.056(3) 0.039(3) 0.018(2) 0.026(2) 0.024(3)
C33A 0.043(3) 0.053(3) 0.026(2) 0.006(2) -0.0012(19) 0.005(2)
C34A 0.041(2) 0.051(3) 0.036(2) 0.015(2) 0.0060(19) -0.003(2)
C35A 0.029(3) 0.038(3) 0.036(3) 0.008(2) 0.000(2) -0.007(2)
C32A 0.030(3) 0.050(3) 0.029(3) -0.004(3) -0.006(2) 0.003(3)
C30 0.020(2) 0.032(3) 0.026(3) 0.004(2) 0.004(2) 0.003(2)
C31A 0.020(3) 0.038(3) 0.029(3) -0.001(2) -0.001(2) -0.003(2)
C41A 0.030(3) 0.050(3) 0.030(2) -0.009(2) 0.0054(18) -0.007(2)
C40A 0.046(3) 0.043(4) 0.036(3) -0.015(3) 0.006(2) -0.014(3)
C38A 0.033(3) 0.049(5) 0.051(3) 0.003(3) 0.018(2) -0.004(3)
C37A 0.034(3) 0.031(4) 0.033(3) 0.002(2) 0.008(2) 0.000(3)
C36 0.025(3) 0.027(3) 0.022(3) -0.007(2) -0.002(2) 0.001(2)
C39A 0.026(3) 0.042(5) 0.067(7) -0.005(5) -0.004(3) -0.009(3)
P1A 0.0252(16) 0.0261(8) 0.0242(11) -0.0005(7) 0.0000(10) -0.0018(11)
C23A 0.013(3) 0.015(3) 0.034(4) -0.005(3) -0.015(2) -0.002(2)

loop_
_atom_type_symbol
_atom_type_description
_atom_type_scat_dispersion_real
_atom_type_scat_dispersion_imag
_atom_type_scat_source
C C 0.0033 0.0016 'International Tables Vol C Tables 4.2.6.8 and 6.1.1.4'
H H 0.0000 0.0000 'International Tables Vol C Tables 4.2.6.8 and 6.1.1.4'
N N 0.0061 0.0033 'International Tables Vol C Tables 4.2.6.8 and 6.1.1.4'
Si Si 0.0817 0.0704 'International Tables Vol C Tables 4.2.6.8 and 6.1.1.4'
P P 0.1023 0.0942 'International Tables Vol C Tables 4.2.6.8 and 6.1.1.4'

loop_
_geom_angle_atom_site_label_1
_geom_angle_atom_site_label_2
_geom_angle_atom_site_label_3
_geom_angle
N1 P1 C36 106.3(4)
N1 P1 C42 100.8(2)
C36 P1 C42 101.5(4)
C1 N1 P1A 121.6(2)
C1 N1 Si1 117.43(12)
P1A N1 Si1 117.85(17)
C1 N1 P1 114.58(19)
P1A N1 P1 9.9(2)
Si1 N1 P1 126.62(17)
C4 C3 C2 122.27(16)
C2 C23 C30 110.0(10)
C2 C23 C24 116.6(11)
C30 C23 C24 101.8(5)
C15 C14 C19 118.40(17)
C15 C14 C7 123.71(16)
C19 C14 C7 117.85(16)
C21 C20 C4 114.41(16)
C21 C20 C22 110.09(18)
C4 C20 C22 110.16(16)
C8 C7 C14 114.49(14)
C8 C7 C6 112.77(14)
C14 C7 C6 110.54(14)
C5 C6 C1 119.24(15)
C5 C6 C7 120.82(15)
C1 C6 C7 119.94(15)
C3 C4 C5 117.46(16)
C3 C4 C20 122.94(16)
C5 C4 C20 119.57(15)
C3 C2 C1 119.05(16)
C3 C2 C23 124.1(6)
C1 C2 C23 116.8(6)
C3 C2 C23A 115.1(5)
C1 C2 C23A 125.8(5)
C23 C2 C23A 9.3(9)
C6 C5 C4 122.43(16)
C14 C15 C16 120.50(18)
C29 C24 C25 118.35(18)
C29 C24 C23A 121.4(7)
C25 C24 C23A 119.3(7)
C29 C24 C23 124.5(8)
C25 C24 C23 117.1(8)
C23A C24 C23 9.8(7)
C24 C29 C28 120.7(2)
C2 C1 C6 119.53(16)
C2 C1 N1 120.70(15)
C6 C1 N1 119.77(15)
C41A C36A C37A 120.0(4)
C41A C36A P1A 123.5(5)
C37A C36A P1A 116.5(5)
C8 C9 C10 120.2(2)
C35A C30A C31A 118.6(4)
C35A C30A C23A 121.5(6)
C31A C30A C23A 119.7(6)
C9 C8 C13 118.2(2)
C9 C8 C7 122.38(18)
C13 C8 C7 119.38(19)
C27 C28 C29 119.9(2)
C17 C16 C15 120.24(19)
C26 C25 C24 121.1(2)
C30 C31 C32 120.6(5)
C18 C17 C16 119.94(19)
C18 C19 C14 121.1(2)
C43 C42 C47 119.0(3)
C43 C42 P1 124.4(3)
C47 C42 P1 116.4(3)
C40 C39 C38 119.1(5)
C8 C13 C12 121.0(3)
C17 C18 C19 119.8(2)
C27 C26 C25 120.0(2)
C34 C35 C30 120.4(4)
C36 C37 C38 121.5(5)
C26 C27 C28 119.9(2)
C11 C12 C13 120.2(3)
C40 C41 C36 120.4(4)
C12 C11 C10 119.4(2)
C11 C10 C9 121.1(3)
C33 C32 C31 120.0(5)
C39 C38 C37 119.7(5)
C46 C47 C42 120.9(3)
C41 C40 C39 121.4(5)
C45 C46 C47 119.9(3)
C46 C45 C44 119.8(3)
C44 C43 C42 120.2(3)
C43 C44 C45 120.3(3)
C46A C47A C42A 120.4(3)
C44A C43A C42A 120.2(3)
C47A C46A C45A 120.1(3)
C45A C44A C43A 120.7(3)
C44A C45A C46A 119.7(3)
C43A C42A C47A 119.0(3)
C43A C42A P1A 118.2(4)
C47A C42A P1A 122.8(3)
C32 C33 C34 119.8(4)
C33 C34 C35 120.2(4)
C32A C33A C34A 119.4(4)
C35A C34A C33A 119.8(4)
C34A C35A C30A 121.2(4)
C33A C32A C31A 120.5(4)
C31 C30 C35 119.0(5)
C31 C30 C23 126.7(7)
C35 C30 C23 114.3(7)
C32A C31A C30A 120.5(5)
C36A C41A C40A 120.3(4)
C39A C40A C41A 119.7(4)
C39A C38A C37A 119.7(4)
C38A C37A C36A 119.9(4)
C37 C36 C41 117.9(4)
C37 C36 P1 117.1(5)
C41 C36 P1 125.0(5)
C40A C39A C38A 120.4(5)
N1 P1A C42A 100.0(3)
N1 P1A C36A 105.1(4)
C42A P1A C36A 98.5(4)
C24 C23A C30A 121.3(6)
C24 C23A C2 111.7(8)
C30A C23A C2 109.1(8)

loop_
_geom_bond_atom_site_label_1
_geom_bond_atom_site_label_2
_geom_bond_distance
P1 N1 1.780(6)
P1 C36 1.826(5)
P1 C42 1.833(5)
Si1 N1 1.7131(18)
N1 C1 1.440(2)
N1 P1A 1.649(7)
C3 C4 1.389(2)
C3 C2 1.396(3)
C23 C2 1.492(18)
C23 C30 1.529(7)
C23 C24 1.534(6)
C14 C15 1.384(3)
C14 C19 1.394(3)
C14 C7 1.526(2)
C20 C21 1.514(3)
C20 C4 1.516(2)
C20 C22 1.529(3)
C7 C8 1.522(2)
C7 C6 1.528(2)
C6 C5 1.383(2)
C6 C1 1.410(2)
C4 C5 1.393(2)
C2 C1 1.404(2)
C2 C23A 1.580(15)
C15 C16 1.393(3)
C24 C29 1.389(3)
C24 C25 1.392(3)
C24 C23A 1.531(6)
C29 C28 1.393(3)
C36A C41A 1.371(5)
C36A C37A 1.394(6)
C36A P1A 1.869(5)
C9 C8 1.388(3)
C9 C10 1.390(3)
C30A C35A 1.388(6)
C30A C31A 1.389(6)
C30A C23A 1.534(7)
C8 C13 1.389(3)
C28 C27 1.385(3)
C16 C17 1.378(3)
C25 C26 1.384(3)
C31 C30 1.386(6)
C31 C32 1.391(6)
C17 C18 1.378(3)
C19 C18 1.385(3)
C42 C43 1.392(5)
C42 C47 1.392(4)
C39 C40 1.384(6)
C39 C38 1.388(6)
C13 C12 1.396(3)
C26 C27 1.379(4)
C35 C34 1.387(5)
C35 C30 1.389(6)
C37 C36 1.384(6)
C37 C38 1.390(6)
C12 C11 1.367(5)
C41 C40 1.367(5)
C41 C36 1.409(5)
C11 C10 1.376(5)
C32 C33 1.378(6)
C47 C46 1.386(4)
C46 C45 1.383(5)
C45 C44 1.391(4)
C43 C44 1.388(4)
C47A C46A 1.386(5)
C47A C42A 1.394(5)
C43A C44A 1.386(5)
C43A C42A 1.393(5)
C46A C45A 1.390(5)
C44A C45A 1.374(5)
C42A P1A 1.837(5)
C33 C34 1.383(5)
C33A C32A 1.379(5)
C33A C34A 1.394(5)
C34A C35A 1.382(5)
C32A C31A 1.388(6)
C41A C40A 1.395(5)
C40A C39A 1.381(6)
C38A C39A 1.383(6)
C38A C37A 1.390(6)
